data_4066873
loop_
_publ_author_name
'Bola\~no, Tamara'
'Buil, Mar\'ia L.'
'Esteruelas, Miguel A.'
'Izquierdo, Susana'
'Lalrempuia, Ralte'
'Oliv\'an, Montserrat'
'O\~nate, Enrique'

_publ_section_title
;
 C&#x2212;C Bond Activation of the NHC Ligand of an Osmium&#x2212;Amido
 Complex
;
_journal_issue 20
_journal_name_full Organometallics
_journal_page_first 4517
_journal_paper_doi 10.1021/om100684a
_journal_volume 29
_journal_year 2010
_chemical_formula_moiety 'C43 H56 B F4 N3 Os x BF4 x 0.2 (C H2 Cl2) x 0.2 (C4 H10 O)'
_chemical_formula_sum 'C44 H58.4 B Cl0.4 F4 N3 O0.2 Os'
_chemical_formula_weight 923.73
_chemical_name_systematic
; 
 ? 
;
_space_group_IT_number 2
_symmetry_cell_setting triclinic
_symmetry_space_group_name_Hall '-P 1'
_symmetry_space_group_name_H-M 'P -1'
_atom_sites_solution_hydrogens geom
_atom_sites_solution_primary direct
_atom_sites_solution_secondary difmap
_audit_creation_method SHELXL-97
_cell_angle_alpha 108.329(4)
_cell_angle_beta 92.278(5)
_cell_angle_gamma 112.821(4)
_cell_formula_units_Z 2
_cell_length_a 11.905(3)
_cell_length_b 12.513(3)
_cell_length_c 16.552(3)
_cell_measurement_reflns_used 1003
_cell_measurement_temperature 100(2)
_cell_measurement_theta_max 19
_cell_measurement_theta_min 2.5
_cell_volume 2120.2(8)
_computing_cell_refinement 'SAINT+ v. 6.1 (Bruker AXS, 2000)'
_computing_data_collection 'SMART v. 5.625 (Bruker AXS, 2000)'
_computing_data_reduction 'SAINT+ v. 6.1 (Bruker AXS, 2000)'
_computing_molecular_graphics 'XP, SHELXTL v. 6.1 (Bruker, 2000)'
_computing_publication_material 'XCIF, SHELXTL v. 6.1 (Bruker, 2000)'
_computing_structure_refinement 'SHELXL-97 (Sheldrick, 1997)'
_computing_structure_solution 'SHELXS-97 (Sheldrick, 1990)'
_diffrn_ambient_temperature 100(2)
_diffrn_detector_area_resol_mean 8.26
_diffrn_measured_fraction_theta_full 0.984
_diffrn_measured_fraction_theta_max 0.905
_diffrn_measurement_device_type 'Bruker SMART APEX CCD system'
_diffrn_measurement_method '\w rotations with narrow frames'
_diffrn_radiation_monochromator graphite
_diffrn_radiation_source 'normal-focus sealed tube'
_diffrn_radiation_type MoK\a
_diffrn_radiation_wavelength 0.71073
_diffrn_reflns_av_R_equivalents 0.0591
_diffrn_reflns_av_sigmaI/netI 0.0879
_diffrn_reflns_limit_h_max 15
_diffrn_reflns_limit_h_min -15
_diffrn_reflns_limit_k_max 16
_diffrn_reflns_limit_k_min -16
_diffrn_reflns_limit_l_max 22
_diffrn_reflns_limit_l_min -22
_diffrn_reflns_number 23930
_diffrn_reflns_theta_full 27.50
_diffrn_reflns_theta_max 28.80
_diffrn_reflns_theta_min 1.89
_diffrn_standards_decay_% 'no decay'
_exptl_absorpt_coefficient_mu 3.084
_exptl_absorpt_correction_T_max 0.887
_exptl_absorpt_correction_T_min 0.674
_exptl_absorpt_correction_type multi-scan
_exptl_absorpt_process_details
;
Absorption correction performed with SADABS program. This is based on the
method of Blessing: Blessing, R. H., Acta Crystallogr., Sect. A 1995, 51, 33.

SADABS: Area-Detector Absorption Correction. Bruker-AXS 
within SAINT+ package, v. 6.1 (2000).
;
_exptl_crystal_colour red
_exptl_crystal_density_diffrn 1.447
_exptl_crystal_density_method 'not measured'
_exptl_crystal_description 'irregular block'
_exptl_crystal_F_000 938
_exptl_crystal_size_max 0.06
_exptl_crystal_size_mid 0.06
_exptl_crystal_size_min 0.04
_refine_diff_density_max 1.560
_refine_diff_density_min -2.088
_refine_diff_density_rms 0.154
_refine_ls_extinction_method none
_refine_ls_goodness_of_fit_ref 1.005
_refine_ls_hydrogen_treatment mixed
_refine_ls_matrix_type full
_refine_ls_number_parameters 515
_refine_ls_number_reflns 10028
_refine_ls_number_restraints 22
_refine_ls_restrained_S_all 1.010
_refine_ls_R_factor_all 0.0704
_refine_ls_R_factor_gt 0.0529
_refine_ls_shift/su_max 0.020
_refine_ls_shift/su_mean 0.000
_refine_ls_structure_factor_coef Fsqd
_refine_ls_weighting_details 'calc w=1/[\s^2^(Fo^2^)+(0.0492P)^2^+2.6146P] where P=(Fo^2^+2Fc^2^)/3'
_refine_ls_weighting_scheme calc
_refine_ls_wR_factor_gt 0.1075
_refine_ls_wR_factor_ref 0.1145
_reflns_number_gt 8296
_reflns_number_total 10028
_reflns_threshold_expression >2sigma(I)
_cod_data_source_file om100684a_si_001.cif
_cod_data_source_block mae347as
_cod_original_cell_volume 2120.1(8)
_cod_original_sg_symbol_H-M P-1
_cod_original_formula_sum 'C44 H58.40 B Cl0.40 F4 N3 O0.20 Os'
_cod_database_code 4066873

loop_
_symmetry_equiv_pos_as_xyz
'x, y, z'
'-x, -y, -z'

loop_
_atom_site_label
_atom_site_type_symbol
_atom_site_fract_x
_atom_site_fract_y
_atom_site_fract_z
_atom_site_U_iso_or_equiv
_atom_site_adp_type
_atom_site_occupancy
_atom_site_symmetry_multiplicity
_atom_site_calc_flag
_atom_site_refinement_flags
_atom_site_disorder_assembly
_atom_site_disorder_group
Os Os 0.87916(2) 1.05251(2) 0.218412(15) 0.02109(7) Uani 1 1 d . . .
F1 F 0.2391(4) 0.7181(4) 0.2829(3) 0.0547(12) Uani 1 1 d . . .
F2 F 0.1358(6) 0.5291(5) 0.2876(4) 0.096(2) Uani 1 1 d . . .
F3 F 0.1094(5) 0.5627(6) 0.1649(3) 0.095(2) Uani 1 1 d . . .
F4 F 0.2911(4) 0.5640(4) 0.2104(3) 0.0763(17) Uani 1 1 d . . .
N1 N 0.7626(5) 1.0670(5) 0.1433(3) 0.0249(11) Uani 1 1 d . . .
H1 H 0.685(6) 1.015(6) 0.135(4) 0.030 Uiso 1 1 d . . .
N2 N 0.6303(4) 0.9361(4) 0.2795(3) 0.0232(10) Uani 1 1 d . . .
N3 N 0.6645(4) 0.7934(4) 0.1853(3) 0.0223(10) Uani 1 1 d . . .
B1 B 0.1951(8) 0.5930(8) 0.2376(5) 0.044(2) Uani 1 1 d . . .
C1 C 0.7194(5) 0.9189(5) 0.2338(3) 0.0212(12) Uani 1 1 d . . .
C2 C 0.5244(5) 0.8260(6) 0.2574(4) 0.0278(13) Uani 1 1 d . . .
H2 H 0.4502 0.8153 0.2799 0.033 Uiso 1 1 calc R . .
C3 C 0.5453(5) 0.7383(5) 0.1991(4) 0.0271(13) Uani 1 1 d . . .
H3 H 0.4888 0.6535 0.1720 0.033 Uiso 1 1 calc R . .
C4 C 0.6493(5) 1.0453(5) 0.3526(4) 0.0243(12) Uani 1 1 d . . .
C5 C 0.6092(6) 1.1321(6) 0.3421(4) 0.0302(14) Uani 1 1 d . . .
C6 C 0.5376(6) 1.1142(7) 0.2579(4) 0.0367(16) Uani 1 1 d . . .
H6 H 0.5444 1.0441 0.2117 0.044 Uiso 1 1 calc R . .
C7 C 0.5921(8) 1.2294(7) 0.2322(5) 0.050(2) Uani 1 1 d . . .
H7A H 0.5795 1.2978 0.2734 0.074 Uiso 1 1 calc R . .
H7B H 0.5504 1.2101 0.1739 0.074 Uiso 1 1 calc R . .
H7C H 0.6810 1.2537 0.2331 0.074 Uiso 1 1 calc R . .
C8 C 0.3993(7) 1.0771(8) 0.2613(5) 0.0477(19) Uani 1 1 d . . .
H8A H 0.3635 0.9969 0.2691 0.072 Uiso 1 1 calc R . .
H8B H 0.3561 1.0704 0.2070 0.072 Uiso 1 1 calc R . .
H8C H 0.3900 1.1404 0.3099 0.072 Uiso 1 1 calc R . .
C9 C 0.6302(6) 1.2368(6) 0.4159(4) 0.0379(16) Uani 1 1 d . . .
H9 H 0.6051 1.2982 0.4110 0.045 Uiso 1 1 calc R . .
C10 C 0.6867(6) 1.2506(6) 0.4950(4) 0.0413(17) Uani 1 1 d . . .
H10 H 0.7022 1.3229 0.5438 0.050 Uiso 1 1 calc R . .
C11 C 0.7214(6) 1.1608(6) 0.5048(4) 0.0356(15) Uani 1 1 d . . .
H11 H 0.7578 1.1710 0.5603 0.043 Uiso 1 1 calc R . .
C12 C 0.7034(6) 1.0570(6) 0.4345(4) 0.0288(13) Uani 1 1 d . . .
C13 C 0.7279(6) 0.9518(7) 0.4467(4) 0.0335(15) Uani 1 1 d . . .
H13 H 0.7414 0.9029 0.3904 0.040 Uiso 1 1 calc R . .
C14 C 0.6146(7) 0.8653(7) 0.4715(5) 0.0444(18) Uani 1 1 d . . .
H14A H 0.5930 0.9139 0.5223 0.067 Uiso 1 1 calc R . .
H14B H 0.6339 0.8028 0.4850 0.067 Uiso 1 1 calc R . .
H14C H 0.5444 0.8239 0.4229 0.067 Uiso 1 1 calc R . .
C15 C 0.8413(7) 0.9965(8) 0.5158(5) 0.0483(19) Uani 1 1 d . . .
H15A H 0.9121 1.0609 0.5054 0.072 Uiso 1 1 calc R . .
H15B H 0.8610 0.9265 0.5132 0.072 Uiso 1 1 calc R . .
H15C H 0.8235 1.0308 0.5732 0.072 Uiso 1 1 calc R . .
C16 C 0.7229(5) 0.7232(5) 0.1305(4) 0.0237(12) Uani 1 1 d . . .
C17 C 0.6994(5) 0.6965(5) 0.0406(4) 0.0262(13) Uani 1 1 d . . .
C18 C 0.6196(5) 0.7407(5) -0.0002(4) 0.0276(13) Uani 1 1 d . . .
H18 H 0.6015 0.8016 0.0468 0.033 Uiso 1 1 calc R . .
C19 C 0.6851(6) 0.8050(6) -0.0608(4) 0.0333(15) Uani 1 1 d . . .
H19A H 0.7622 0.8770 -0.0279 0.050 Uiso 1 1 calc R . .
H19B H 0.6308 0.8326 -0.0865 0.050 Uiso 1 1 calc R . .
H19C H 0.7043 0.7467 -0.1069 0.050 Uiso 1 1 calc R . .
C20 C 0.4957(6) 0.6309(6) -0.0515(4) 0.0363(15) Uani 1 1 d . . .
H20A H 0.5115 0.5735 -0.1005 0.054 Uiso 1 1 calc R . .
H20B H 0.4416 0.6622 -0.0731 0.054 Uiso 1 1 calc R . .
H20C H 0.4552 0.5873 -0.0136 0.054 Uiso 1 1 calc R . .
C21 C 0.7526(6) 0.6224(5) -0.0111(4) 0.0288(13) Uani 1 1 d . . .
H21 H 0.7387 0.6019 -0.0721 0.035 Uiso 1 1 calc R . .
C22 C 0.8237(6) 0.5796(5) 0.0250(4) 0.0298(14) Uani 1 1 d . . .
H22 H 0.8588 0.5301 -0.0112 0.036 Uiso 1 1 calc R . .
C23 C 0.8449(6) 0.6073(5) 0.1130(4) 0.0305(14) Uani 1 1 d . . .
H23 H 0.8959 0.5779 0.1365 0.037 Uiso 1 1 calc R . .
C24 C 0.7938(5) 0.6773(5) 0.1684(4) 0.0270(13) Uani 1 1 d . . .
C25 C 0.8114(6) 0.6993(6) 0.2649(4) 0.0291(13) Uani 1 1 d . . .
H25 H 0.8160 0.7838 0.2966 0.035 Uiso 1 1 calc R . .
C26 C 0.9296(6) 0.6953(6) 0.2997(4) 0.0379(16) Uani 1 1 d . . .
H26A H 0.9227 0.6103 0.2757 0.057 Uiso 1 1 calc R . .
H26B H 0.9414 0.7223 0.3630 0.057 Uiso 1 1 calc R . .
H26C H 1.0006 0.7508 0.2828 0.057 Uiso 1 1 calc R . .
C27 C 0.7000(6) 0.6048(7) 0.2856(5) 0.0434(18) Uani 1 1 d . . .
H27A H 0.6242 0.6108 0.2669 0.065 Uiso 1 1 calc R . .
H27B H 0.7117 0.6224 0.3481 0.065 Uiso 1 1 calc R . .
H27C H 0.6929 0.5208 0.2550 0.065 Uiso 1 1 calc R . .
C28 C 0.7672(6) 1.1335(5) 0.0873(4) 0.0272(13) Uani 1 1 d . . .
C29 C 0.8664(6) 1.2471(5) 0.0989(4) 0.0296(14) Uani 1 1 d . . .
H29 H 0.9339 1.2832 0.1459 0.036 Uiso 1 1 calc R . .
C30 C 0.8653(6) 1.3066(6) 0.0410(4) 0.0327(15) Uani 1 1 d . . .
H30 H 0.9337 1.3828 0.0485 0.039 Uiso 1 1 calc R . .
C31 C 0.7678(6) 1.2583(6) -0.0272(4) 0.0345(15) Uani 1 1 d . . .
H31 H 0.7697 1.2996 -0.0668 0.041 Uiso 1 1 calc R . .
C32 C 0.6678(6) 1.1492(6) -0.0365(4) 0.0348(15) Uani 1 1 d . . .
H32 H 0.5987 1.1165 -0.0818 0.042 Uiso 1 1 calc R . .
C33 C 0.6672(6) 1.0866(6) 0.0197(4) 0.0325(14) Uani 1 1 d . . .
H33 H 0.5979 1.0110 0.0120 0.039 Uiso 1 1 calc R . .
C34 C 1.0217(6) 1.1913(6) 0.3321(4) 0.0319(14) Uani 1 1 d . . .
C35 C 1.0069(7) 1.2784(6) 0.4135(4) 0.0399(17) Uani 1 1 d . . .
H35 H 0.9514 1.2269 0.4437 0.048 Uiso 1 1 calc R . .
C36 C 1.1331(7) 1.3577(8) 0.4732(5) 0.059(2) Uani 1 1 d . . .
H36A H 1.1690 1.3036 0.4834 0.088 Uiso 1 1 calc R . .
H36B H 1.1230 1.4087 0.5285 0.088 Uiso 1 1 calc R . .
H36C H 1.1883 1.4117 0.4461 0.088 Uiso 1 1 calc R . .
C37 C 0.9481(7) 1.3590(7) 0.3954(5) 0.0456(18) Uani 1 1 d . . .
H37A H 1.0064 1.4192 0.3738 0.068 Uiso 1 1 calc R . .
H37B H 0.9279 1.4032 0.4489 0.068 Uiso 1 1 calc R . .
H37C H 0.8721 1.3064 0.3517 0.068 Uiso 1 1 calc R . .
C38 C 1.0536(5) 1.2266(5) 0.2589(4) 0.0263(13) Uani 1 1 d . . .
H38 H 1.0697 1.3085 0.2620 0.032 Uiso 1 1 calc R . .
C39 C 1.0612(5) 1.1429(5) 0.1834(4) 0.0274(13) Uani 1 1 d . . .
H39 H 1.0826 1.1685 0.1357 0.033 Uiso 1 1 calc R . .
C40 C 1.0374(5) 1.0184(6) 0.1760(4) 0.0306(14) Uani 1 1 d . . .
C41 C 1.0183(5) 0.9881(6) 0.2509(4) 0.0336(15) Uani 1 1 d . . .
H41 H 1.0113 0.9093 0.2496 0.040 Uiso 1 1 calc R . .
C42 C 1.0092(5) 1.0714(6) 0.3272(4) 0.0320(14) Uani 1 1 d . . .
H42 H 0.9946 1.0476 0.3763 0.038 Uiso 1 1 calc R . .
C43 C 1.0401(6) 0.9265(6) 0.0926(4) 0.0347(15) Uani 1 1 d . . .
H43A H 1.1254 0.9356 0.0906 0.052 Uiso 1 1 calc R . .
H43B H 1.0093 0.9420 0.0435 0.052 Uiso 1 1 calc R . .
H43C H 0.9873 0.8420 0.0892 0.052 Uiso 1 1 calc R . .
C44 C 0.632(4) 0.614(4) 0.7255(19) 0.077(7) Uiso 0.20 1 d PDU A -1
C45 C 0.600(4) 0.507(4) 0.6398(18) 0.076(5) Uiso 0.20 1 d PDU A -1
O1 O 0.515(3) 0.484(3) 0.5683(16) 0.079(5) Uiso 0.20 1 d PDU A -1
C46 C 0.533(3) 0.490(5) 0.4881(19) 0.068(5) Uiso 0.20 1 d PDU A -1
C47 C 0.442(3) 0.441(3) 0.4058(17) 0.039(6) Uiso 0.20 1 d PDU A -1
Cl3 Cl 0.4776(11) 0.5193(11) 0.4727(7) 0.050(2) Uiso 0.20 1 d PDU B -2
C48 C 0.558(5) 0.478(4) 0.5431(14) 0.074(5) Uiso 0.20 1 d PDU B -2
Cl4 Cl 0.5967(18) 0.5806(19) 0.6535(9) 0.128(5) Uiso 0.20 1 d PDU B -2

loop_
_atom_site_aniso_label
_atom_site_aniso_U_11
_atom_site_aniso_U_22
_atom_site_aniso_U_33
_atom_site_aniso_U_23
_atom_site_aniso_U_13
_atom_site_aniso_U_12
Os 0.02275(12) 0.01599(11) 0.01973(12) 0.00412(8) 0.00284(8) 0.00526(8)
F1 0.054(3) 0.041(2) 0.050(3) 0.000(2) 0.015(2) 0.013(2)
F2 0.117(5) 0.069(4) 0.125(5) 0.057(4) 0.084(4) 0.040(4)
F3 0.058(3) 0.116(5) 0.050(3) -0.026(3) -0.005(3) 0.020(3)
F4 0.046(3) 0.056(3) 0.084(4) -0.015(3) 0.027(3) 0.008(2)
N1 0.024(3) 0.019(2) 0.027(3) 0.008(2) 0.002(2) 0.005(2)
N2 0.024(2) 0.023(3) 0.021(2) 0.005(2) 0.005(2) 0.010(2)
N3 0.025(2) 0.019(2) 0.019(2) 0.002(2) 0.003(2) 0.010(2)
B1 0.038(4) 0.047(5) 0.029(4) 0.001(4) 0.017(4) 0.009(4)
C1 0.024(3) 0.022(3) 0.014(3) 0.005(2) -0.001(2) 0.008(2)
C2 0.022(3) 0.032(3) 0.026(3) 0.009(3) 0.004(2) 0.009(3)
C3 0.025(3) 0.020(3) 0.027(3) 0.003(3) 0.004(3) 0.004(2)
C4 0.025(3) 0.025(3) 0.023(3) 0.009(3) 0.007(2) 0.010(2)
C5 0.032(3) 0.032(3) 0.030(3) 0.011(3) 0.009(3) 0.016(3)
C6 0.046(4) 0.045(4) 0.031(4) 0.018(3) 0.010(3) 0.028(3)
C7 0.071(5) 0.058(5) 0.043(5) 0.026(4) 0.019(4) 0.043(5)
C8 0.055(5) 0.064(5) 0.041(4) 0.021(4) 0.015(4) 0.041(4)
C9 0.042(4) 0.033(4) 0.036(4) 0.005(3) 0.014(3) 0.019(3)
C10 0.042(4) 0.034(4) 0.032(4) -0.006(3) 0.009(3) 0.013(3)
C11 0.034(3) 0.044(4) 0.020(3) 0.003(3) 0.005(3) 0.015(3)
C12 0.032(3) 0.031(3) 0.019(3) 0.005(3) 0.006(3) 0.012(3)
C13 0.039(4) 0.051(4) 0.019(3) 0.015(3) 0.006(3) 0.026(3)
C14 0.052(5) 0.044(4) 0.040(4) 0.022(4) 0.009(3) 0.017(4)
C15 0.042(4) 0.072(6) 0.037(4) 0.024(4) 0.004(3) 0.026(4)
C16 0.025(3) 0.014(3) 0.024(3) 0.003(2) 0.007(2) 0.003(2)
C17 0.028(3) 0.017(3) 0.022(3) 0.004(2) 0.005(2) 0.001(2)
C18 0.031(3) 0.020(3) 0.022(3) 0.004(2) 0.003(3) 0.005(3)
C19 0.042(4) 0.032(4) 0.034(4) 0.019(3) 0.013(3) 0.017(3)
C20 0.035(4) 0.027(3) 0.043(4) 0.015(3) 0.003(3) 0.007(3)
C21 0.032(3) 0.021(3) 0.021(3) 0.003(2) 0.004(3) 0.002(3)
C22 0.034(3) 0.016(3) 0.033(4) 0.002(3) 0.011(3) 0.009(3)
C23 0.032(3) 0.016(3) 0.040(4) 0.008(3) 0.008(3) 0.009(3)
C24 0.028(3) 0.020(3) 0.024(3) 0.003(2) 0.005(3) 0.005(2)
C25 0.040(4) 0.023(3) 0.022(3) 0.007(3) 0.006(3) 0.013(3)
C26 0.042(4) 0.034(4) 0.034(4) 0.010(3) 0.001(3) 0.014(3)
C27 0.045(4) 0.044(4) 0.040(4) 0.023(4) 0.004(3) 0.011(3)
C28 0.031(3) 0.023(3) 0.030(3) 0.008(3) 0.010(3) 0.013(3)
C29 0.029(3) 0.021(3) 0.036(4) 0.010(3) 0.008(3) 0.008(3)
C30 0.039(4) 0.021(3) 0.042(4) 0.012(3) 0.014(3) 0.016(3)
C31 0.044(4) 0.030(4) 0.031(4) 0.010(3) 0.009(3) 0.018(3)
C32 0.045(4) 0.025(3) 0.031(4) 0.004(3) 0.000(3) 0.016(3)
C33 0.035(3) 0.026(3) 0.030(4) 0.009(3) -0.002(3) 0.007(3)
C34 0.025(3) 0.026(3) 0.026(3) 0.002(3) 0.000(3) -0.002(3)
C35 0.049(4) 0.033(4) 0.025(4) 0.002(3) 0.010(3) 0.011(3)
C36 0.061(5) 0.049(5) 0.038(5) -0.002(4) -0.007(4) 0.009(4)
C37 0.046(4) 0.037(4) 0.037(4) -0.004(3) 0.010(3) 0.014(3)
C38 0.018(3) 0.019(3) 0.034(4) 0.010(3) 0.006(2) -0.001(2)
C39 0.023(3) 0.024(3) 0.029(3) 0.006(3) 0.005(3) 0.006(2)
C40 0.022(3) 0.026(3) 0.033(4) 0.005(3) -0.001(3) 0.006(3)
C41 0.025(3) 0.032(4) 0.042(4) 0.014(3) -0.003(3) 0.011(3)
C42 0.023(3) 0.035(4) 0.029(4) 0.011(3) -0.001(3) 0.004(3)
C43 0.029(3) 0.028(3) 0.043(4) 0.006(3) 0.012(3) 0.012(3)

loop_
_atom_type_symbol
_atom_type_description
_atom_type_scat_dispersion_real
_atom_type_scat_dispersion_imag
_atom_type_scat_source
C C 0.0033 0.0016 'International Tables Vol C Tables 4.2.6.8 and 6.1.1.4'
H H 0.0000 0.0000 'International Tables Vol C Tables 4.2.6.8 and 6.1.1.4'
B B 0.0013 0.0007 'International Tables Vol C Tables 4.2.6.8 and 6.1.1.4'
N N 0.0061 0.0033 'International Tables Vol C Tables 4.2.6.8 and 6.1.1.4'
F F 0.0171 0.0103 'International Tables Vol C Tables 4.2.6.8 and 6.1.1.4'
Os Os -1.2165 7.6030 'International Tables Vol C Tables 4.2.6.8 and 6.1.1.4'
O O 0.0106 0.0060 'International Tables Vol C Tables 4.2.6.8 and 6.1.1.4'
Cl Cl 0.1484 0.1585 'International Tables Vol C Tables 4.2.6.8 and 6.1.1.4'

loop_
_geom_angle_atom_site_label_1
_geom_angle_atom_site_label_2
_geom_angle_atom_site_label_3
_geom_angle
N1 Os C1 82.7(2)
N1 Os C40 122.4(2)
C1 Os C40 124.2(2)
N1 Os C34 131.5(2)
C1 Os C34 120.1(2)
C40 Os C34 81.8(2)
N1 Os C41 155.9(2)
C1 Os C41 100.2(2)
C40 Os C41 37.3(2)
C34 Os C41 67.6(2)
N1 Os C42 167.0(2)
C1 Os C42 98.2(2)
C40 Os C42 67.7(2)
C34 Os C42 37.6(2)
C41 Os C42 36.8(2)
N1 Os C39 104.6(2)
C1 Os C39 161.9(2)
C40 Os C39 38.0(2)
C34 Os C39 67.5(2)
C41 Os C39 66.4(2)
C42 Os C39 78.5(2)
N1 Os C38 108.2(2)
C1 Os C38 156.9(2)
C40 Os C38 67.7(2)
C34 Os C38 37.7(2)
C41 Os C38 78.3(2)
C42 Os C38 66.6(2)
C39 Os C38 36.4(2)
C28 N1 Os 137.2(4)
C28 N1 H1 106(4)
Os N1 H1 117(4)
C1 N2 C2 110.9(5)
C1 N2 C4 125.5(5)
C2 N2 C4 122.6(5)
C1 N3 C3 111.1(5)
C1 N3 C16 126.2(5)
C3 N3 C16 122.6(5)
F2 B1 F1 109.6(6)
F2 B1 F4 112.1(8)
F1 B1 F4 109.9(6)
F2 B1 F3 108.3(7)
F1 B1 F3 108.1(8)
F4 B1 F3 108.7(6)
N2 C1 N3 103.1(5)
N2 C1 Os 128.4(4)
N3 C1 Os 127.1(4)
C3 C2 N2 107.7(5)
C3 C2 H2 126.2
N2 C2 H2 126.2
C2 C3 N3 107.2(5)
C2 C3 H3 126.4
N3 C3 H3 126.4
C5 C4 C12 122.2(6)
C5 C4 N2 120.1(5)
C12 C4 N2 117.7(5)
C4 C5 C9 117.4(6)
C4 C5 C6 123.2(6)
C9 C5 C6 119.3(6)
C5 C6 C7 112.1(6)
C5 C6 C8 111.3(5)
C7 C6 C8 110.8(6)
C5 C6 H6 107.4
C7 C6 H6 107.4
C8 C6 H6 107.4
C6 C7 H7A 109.5
C6 C7 H7B 109.5
H7A C7 H7B 109.5
C6 C7 H7C 109.5
H7A C7 H7C 109.5
H7B C7 H7C 109.5
C6 C8 H8A 109.5
C6 C8 H8B 109.5
H8A C8 H8B 109.5
C6 C8 H8C 109.5
H8A C8 H8C 109.5
H8B C8 H8C 109.5
C10 C9 C5 120.5(6)
C10 C9 H9 119.7
C5 C9 H9 119.7
C9 C10 C11 121.1(6)
C9 C10 H10 119.5
C11 C10 H10 119.5
C12 C11 C10 120.6(6)
C12 C11 H11 119.7
C10 C11 H11 119.7
C11 C12 C4 118.1(6)
C11 C12 C13 120.5(6)
C4 C12 C13 121.1(5)
C12 C13 C15 113.5(6)
C12 C13 C14 109.9(5)
C15 C13 C14 108.5(5)
C12 C13 H13 108.3
C15 C13 H13 108.3
C14 C13 H13 108.3
C13 C14 H14A 109.5
C13 C14 H14B 109.5
H14A C14 H14B 109.5
C13 C14 H14C 109.5
H14A C14 H14C 109.5
H14B C14 H14C 109.5
C13 C15 H15A 109.5
C13 C15 H15B 109.5
H15A C15 H15B 109.5
C13 C15 H15C 109.5
H15A C15 H15C 109.5
H15B C15 H15C 109.5
C17 C16 C24 122.7(5)
C17 C16 N3 118.4(5)
C24 C16 N3 118.8(5)
C16 C17 C21 116.7(6)
C16 C17 C18 122.8(5)
C21 C17 C18 120.5(5)
C17 C18 C19 111.4(5)
C17 C18 C20 110.5(5)
C19 C18 C20 109.3(5)
C17 C18 H18 108.5
C19 C18 H18 108.5
C20 C18 H18 108.5
C18 C19 H19A 109.5
C18 C19 H19B 109.5
H19A C19 H19B 109.5
C18 C19 H19C 109.5
H19A C19 H19C 109.5
H19B C19 H19C 109.5
C18 C20 H20A 109.5
C18 C20 H20B 109.5
H20A C20 H20B 109.5
C18 C20 H20C 109.5
H20A C20 H20C 109.5
H20B C20 H20C 109.5
C22 C21 C17 121.2(6)
C22 C21 H21 119.4
C17 C21 H21 119.4
C21 C22 C23 120.7(6)
C21 C22 H22 119.7
C23 C22 H22 119.7
C22 C23 C24 121.9(6)
C22 C23 H23 119.1
C24 C23 H23 119.1
C23 C24 C16 116.8(6)
C23 C24 C25 120.8(6)
C16 C24 C25 122.4(5)
C26 C25 C24 113.8(5)
C26 C25 C27 109.0(5)
C24 C25 C27 110.8(5)
C26 C25 H25 107.7
C24 C25 H25 107.7
C27 C25 H25 107.7
C25 C26 H26A 109.5
C25 C26 H26B 109.5
H26A C26 H26B 109.5
C25 C26 H26C 109.5
H26A C26 H26C 109.5
H26B C26 H26C 109.5
C25 C27 H27A 109.5
C25 C27 H27B 109.5
H27A C27 H27B 109.5
C25 C27 H27C 109.5
H27A C27 H27C 109.5
H27B C27 H27C 109.5
C33 C28 C29 118.4(6)
C33 C28 N1 119.1(5)
C29 C28 N1 122.5(6)
C30 C29 C28 119.4(6)
C30 C29 H29 120.3
C28 C29 H29 120.3
C31 C30 C29 122.0(6)
C31 C30 H30 119.0
C29 C30 H30 119.0
C32 C31 C30 118.7(6)
C32 C31 H31 120.7
C30 C31 H31 120.7
C31 C32 C33 120.6(6)
C31 C32 H32 119.7
C33 C32 H32 119.7
C32 C33 C28 120.9(6)
C32 C33 H33 119.6
C28 C33 H33 119.6
C42 C34 C38 117.4(6)
C42 C34 C35 120.4(6)
C38 C34 C35 122.1(6)
C42 C34 Os 71.9(3)
C38 C34 Os 72.2(3)
C35 C34 Os 128.6(5)
C34 C35 C37 112.9(6)
C34 C35 C36 109.0(6)
C37 C35 C36 111.2(6)
C34 C35 H35 107.9
C37 C35 H35 107.9
C36 C35 H35 107.9
C35 C36 H36A 109.5
C35 C36 H36B 109.5
H36A C36 H36B 109.5
C35 C36 H36C 109.5
H36A C36 H36C 109.5
H36B C36 H36C 109.5
C35 C37 H37A 109.5
C35 C37 H37B 109.5
H37A C37 H37B 109.5
C35 C37 H37C 109.5
H37A C37 H37C 109.5
H37B C37 H37C 109.5
C39 C38 C34 121.0(6)
C39 C38 Os 71.4(3)
C34 C38 Os 70.1(3)
C39 C38 H38 119.5
C34 C38 H38 119.5
Os C38 H38 132.0
C38 C39 C40 121.2(6)
C38 C39 Os 72.2(3)
C40 C39 Os 69.6(3)
C38 C39 H39 119.4
C40 C39 H39 119.4
Os C39 H39 131.8
C41 C40 C39 117.4(6)
C41 C40 C43 121.6(6)
C39 C40 C43 120.9(6)
C41 C40 Os 72.7(4)
C39 C40 Os 72.4(3)
C43 C40 Os 128.2(4)
C42 C41 C40 121.6(6)
C42 C41 Os 71.6(4)
C40 C41 Os 70.0(4)
C42 C41 H41 119.2
C40 C41 H41 119.2
Os C41 H41 132.3
C41 C42 C34 120.8(6)
C41 C42 Os 71.5(4)
C34 C42 Os 70.5(4)
C41 C42 H42 119.6
C34 C42 H42 119.6
Os C42 H42 131.2
C40 C43 H43A 109.5
C40 C43 H43B 109.5
H43A C43 H43B 109.5
C40 C43 H43C 109.5
H43A C43 H43C 109.5
H43B C43 H43C 109.5
O1 C45 C44 123.5(13)
C46 O1 C45 130.7(15)
O1 C46 C47 130.9(15)
Cl4 C48 Cl3 113.2(9)

loop_
_geom_bond_atom_site_label_1
_geom_bond_atom_site_label_2
_geom_bond_distance
Os N1 1.924(5)
Os C1 2.078(6)
Os C40 2.183(6)
Os C34 2.200(6)
Os C41 2.217(6)
Os C42 2.219(6)
Os C39 2.219(6)
Os C38 2.229(5)
F1 B1 1.372(9)
F2 B1 1.358(9)
F3 B1 1.397(10)
F4 B1 1.379(9)
N1 C28 1.416(7)
N1 H1 0.87(6)
N2 C1 1.372(7)
N2 C2 1.385(7)
N2 C4 1.443(7)
N3 C1 1.381(7)
N3 C3 1.381(7)
N3 C16 1.449(7)
C2 C3 1.327(8)
C2 H2 0.9500
C3 H3 0.9500
C4 C5 1.397(8)
C4 C12 1.416(8)
C5 C9 1.409(9)
C5 C6 1.510(9)
C6 C7 1.536(9)
C6 C8 1.537(9)
C6 H6 1.0000
C7 H7A 0.9800
C7 H7B 0.9800
C7 H7C 0.9800
C8 H8A 0.9800
C8 H8B 0.9800
C8 H8C 0.9800
C9 C10 1.376(10)
C9 H9 0.9500
C10 C11 1.389(9)
C10 H10 0.9500
C11 C12 1.379(8)
C11 H11 0.9500
C12 C13 1.523(9)
C13 C15 1.527(9)
C13 C14 1.532(9)
C13 H13 1.0000
C14 H14A 0.9800
C14 H14B 0.9800
C14 H14C 0.9800
C15 H15A 0.9800
C15 H15B 0.9800
C15 H15C 0.9800
C16 C17 1.409(8)
C16 C24 1.412(8)
C17 C21 1.411(8)
C17 C18 1.503(8)
C18 C19 1.531(8)
C18 C20 1.543(8)
C18 H18 1.0000
C19 H19A 0.9800
C19 H19B 0.9800
C19 H19C 0.9800
C20 H20A 0.9800
C20 H20B 0.9800
C20 H20C 0.9800
C21 C22 1.369(8)
C21 H21 0.9500
C22 C23 1.375(9)
C22 H22 0.9500
C23 C24 1.390(8)
C23 H23 0.9500
C24 C25 1.524(8)
C25 C26 1.524(8)
C25 C27 1.532(9)
C25 H25 1.0000
C26 H26A 0.9800
C26 H26B 0.9800
C26 H26C 0.9800
C27 H27A 0.9800
C27 H27B 0.9800
C27 H27C 0.9800
C28 C33 1.399(8)
C28 C29 1.401(8)
C29 C30 1.388(8)
C29 H29 0.9500
C30 C31 1.382(9)
C30 H30 0.9500
C31 C32 1.377(9)
C31 H31 0.9500
C32 C33 1.390(9)
C32 H32 0.9500
C33 H33 0.9500
C34 C42 1.425(9)
C34 C38 1.433(8)
C34 C35 1.509(9)
C35 C37 1.522(10)
C35 C36 1.525(10)
C35 H35 1.0000
C36 H36A 0.9800
C36 H36B 0.9800
C36 H36C 0.9800
C37 H37A 0.9800
C37 H37B 0.9800
C37 H37C 0.9800
C38 C39 1.388(8)
C38 H38 0.9500
C39 C40 1.434(8)
C39 H39 0.9500
C40 C41 1.408(9)
C40 C43 1.505(9)
C41 C42 1.401(9)
C41 H41 0.9500
C42 H42 0.9500
C43 H43A 0.9800
C43 H43B 0.9800
C43 H43C 0.9800
C44 C45 1.521(10)
C45 O1 1.404(10)
O1 C46 1.372(10)
C46 C47 1.497(10)
Cl3 C48 1.792(10)
C48 Cl4 1.788(10)
